data_1568221
loop_
_publ_author_name
'De, Soumi'
'Asthana, Deepak'
'Thirmal, Chinthakuntla'
'Keshri, Sudhir K.'
'Ghosh, Ram Krishna'
'Hundal, Geeta'
'Kumar, Raju'
'Singh, Satyendra'
'Chatterjee, Ratnamala'
'Mukhopadhyay, Pritam'

_publ_section_title
;
 A folded &#x3c0;-system with supramolecularly oriented dipoles:
 single-component piezoelectric relaxor with NLO activity.
;
_journal_issue 10
_journal_name_full 'Chemical science'
_journal_page_first 2547
_journal_page_last 2552
_journal_paper_doi 10.1039/d2sc06141d
_journal_volume 14
_journal_year 2023
_chemical_absolute_configuration unk
_chemical_formula_moiety 'C18 H20 N4 O4'
_chemical_formula_sum 'C18 H20 N4 O4'
_chemical_formula_weight 356.38
_chemical_melting_point 190
_space_group_IT_number 1
_space_group_name_Hall 'P 1'
_space_group_name_H-M_alt 'P 1'
_symmetry_cell_setting triclinic
_symmetry_space_group_name_Hall 'P 1'
_symmetry_space_group_name_H-M 'P 1'
_atom_sites_solution_hydrogens geom
_atom_sites_solution_primary direct
_atom_sites_solution_secondary difmap
_audit_creation_method SHELXL-97
_audit_update_record
;
2018-08-12 deposited with the CCDC.	2023-01-04 downloaded from the CCDC.
;
_cell_angle_alpha 80.745(13)
_cell_angle_beta 82.34(4)
_cell_angle_gamma 88.94(5)
_cell_formula_units_Z 1
_cell_length_a 5.189(5)
_cell_length_b 7.915(4)
_cell_length_c 10.643(3)
_cell_measurement_reflns_used 1571
_cell_measurement_temperature 100(2)
_cell_measurement_theta_max 24.98
_cell_measurement_theta_min 2.61
_cell_volume 427.6(5)
_computing_cell_refinement 'Bruker SAINT'
_computing_data_collection 'Bruker APEX2'
_computing_data_reduction 'Bruker SAINT'
_computing_molecular_graphics 'Bruker SHELXTL'
_computing_publication_material 'Bruker SHELXTL'
_computing_structure_refinement 'SHELXL-97 (Sheldrick, 2008)'
_computing_structure_solution 'SIR-92 (Altomare et al., 1993)'
_diffrn_ambient_temperature 100(2)
_diffrn_measured_fraction_theta_full 0.985
_diffrn_measured_fraction_theta_max 0.985
_diffrn_measurement_device_type 'Bruker APEX-II CCD'
_diffrn_measurement_method '\f and \w scans'
_diffrn_radiation_monochromator graphite
_diffrn_radiation_source 'fine-focus sealed tube'
_diffrn_radiation_type MoK\a
_diffrn_radiation_wavelength 0.71073
_diffrn_reflns_av_R_equivalents 0.1161
_diffrn_reflns_av_sigmaI/netI 0.2561
_diffrn_reflns_limit_h_max 5
_diffrn_reflns_limit_h_min -6
_diffrn_reflns_limit_k_max 9
_diffrn_reflns_limit_k_min -9
_diffrn_reflns_limit_l_max 12
_diffrn_reflns_limit_l_min -12
_diffrn_reflns_number 6013
_diffrn_reflns_theta_full 25.00
_diffrn_reflns_theta_max 25.00
_diffrn_reflns_theta_min 1.96
_exptl_absorpt_coefficient_mu 0.100
_exptl_absorpt_correction_T_max 0.74580
_exptl_absorpt_correction_T_min 0.5093
_exptl_absorpt_correction_type multi-scan
_exptl_absorpt_process_details
;
SADABS-2008/1 - Bruker AXS area detector scaling and absorption correction  
;
_exptl_crystal_density_diffrn 1.384
_exptl_crystal_density_method 'not measured'
_exptl_crystal_description needle
_exptl_crystal_F_000 188
_exptl_crystal_size_max 0.16
_exptl_crystal_size_mid 0.14
_exptl_crystal_size_min 0.10
_refine_diff_density_max 0.387
_refine_diff_density_min -0.475
_refine_diff_density_rms 0.109
_refine_ls_abs_structure_details 'Flack H D (1983), Acta Cryst. A39, 876-881'
_refine_ls_abs_structure_Flack -1(3)
_refine_ls_extinction_method none
_refine_ls_goodness_of_fit_ref 1.017
_refine_ls_hydrogen_treatment none
_refine_ls_matrix_type full
_refine_ls_number_parameters 236
_refine_ls_number_reflns 2601
_refine_ls_number_restraints 3
_refine_ls_restrained_S_all 1.016
_refine_ls_R_factor_all 0.1421
_refine_ls_R_factor_gt 0.0815
_refine_ls_shift/su_max 0.000
_refine_ls_shift/su_mean 0.000
_refine_ls_structure_factor_coef Fsqd
_refine_ls_weighting_details 'calc w=1/[\s^2^(Fo^2^)+(0.0000P)^2^+0.0901P] where P=(Fo^2^+2Fc^2^)/3'
_refine_ls_weighting_scheme calc
_refine_ls_wR_factor_gt 0.2062
_refine_ls_wR_factor_ref 0.2349
_reflns_number_gt 1873
_reflns_number_total 2601
_reflns_threshold_expression >2sigma(I)
_cod_data_source_file d2sc06141d2.cif
_cod_data_source_block 1
_cod_depositor_comments 'Adding full bibliography for 1568221.cif.'
_cod_database_code 1568221

loop_
_symmetry_equiv_pos_as_xyz
'x, y, z'

loop_
_atom_site_label
_atom_site_type_symbol
_atom_site_fract_x
_atom_site_fract_y
_atom_site_fract_z
_atom_site_U_iso_or_equiv
_atom_site_adp_type
_atom_site_occupancy
_atom_site_symmetry_multiplicity
_atom_site_calc_flag
_atom_site_refinement_flags
_atom_site_disorder_assembly
_atom_site_disorder_group
O1 O 0.0365(8) 0.0950(6) 0.2735(4) 0.0328(11) Uani 1 1 d . . .
O2 O 0.5910(9) 0.2854(6) 0.4953(4) 0.0351(12) Uani 1 1 d . . .
O3 O -0.2740(11) 0.6216(7) -0.2426(4) 0.0481(15) Uani 1 1 d . . .
O4 O 0.0512(13) 0.7896(8) -0.2685(5) 0.0597(17) Uani 1 1 d . . .
N1 N 0.4492(11) 0.0518(6) 0.3131(4) 0.0242(12) Uani 1 1 d . . .
H1 H 0.6123 0.0399 0.2806 0.029 Uiso 1 1 d R . .
N2 N 0.1580(10) 0.2885(7) 0.5085(4) 0.0284(13) Uani 1 1 d . . .
H2A H 0.0166 0.2287 0.5088 0.034 Uiso 1 1 d R . .
N3 N -0.0787(13) 0.5485(7) 0.3348(5) 0.0375(15) Uani 1 1 d . . .
H3A H -0.2116 0.4907 0.3807 0.045 Uiso 1 1 d R . .
N4 N -0.1076(14) 0.6928(8) -0.1979(5) 0.0406(17) Uani 1 1 d . . .
C1 C 0.3612(13) 0.1205(8) 0.0906(5) 0.0281(15) Uani 1 1 d . . .
C2 C 0.2120(11) 0.2229(8) 0.0104(5) 0.0251(15) Uani 1 1 d . . .
H2 H 0.0554 0.2710 0.0462 0.030 Uiso 1 1 calc R . .
C3 C 0.2867(15) 0.2565(9) -0.1208(6) 0.0363(17) Uani 1 1 d . . .
H3 H 0.1795 0.3263 -0.1736 0.044 Uiso 1 1 calc R . .
C4 C 0.5117(13) 0.1915(9) -0.1761(6) 0.0301(15) Uani 1 1 d . . .
H4 H 0.5634 0.2165 -0.2662 0.036 Uiso 1 1 calc R . .
C5 C 0.6645(14) 0.0862(9) -0.0958(6) 0.0325(16) Uani 1 1 d . . .
H5 H 0.8215 0.0392 -0.1321 0.039 Uiso 1 1 calc R . .
C6 C 0.5883(11) 0.0502(8) 0.0362(5) 0.0238(14) Uani 1 1 d . . .
H6 H 0.6918 -0.0225 0.0892 0.029 Uiso 1 1 calc R . .
C7 C 0.2705(10) 0.0886(7) 0.2317(5) 0.0171(12) Uani 1 1 d . . .
C8 C 0.3809(12) 0.0300(8) 0.4544(5) 0.0216(13) Uani 1 1 d . . .
H8 H 0.2022 -0.0197 0.4794 0.026 Uiso 1 1 calc R . .
C9 C 0.3856(13) 0.2114(8) 0.4890(5) 0.0246(14) Uani 1 1 d . . .
C10 C 0.1239(13) 0.4672(8) 0.5288(6) 0.0316(16) Uani 1 1 d . . .
H10A H 0.2698 0.5003 0.5710 0.038 Uiso 1 1 calc R . .
H10B H -0.0390 0.4768 0.5872 0.038 Uiso 1 1 calc R . .
C11 C 0.1129(13) 0.5916(9) 0.4032(6) 0.0303(16) Uani 1 1 d . . .
H11A H 0.0799 0.7086 0.4232 0.036 Uiso 1 1 calc R . .
H11B H 0.2837 0.5925 0.3491 0.036 Uiso 1 1 calc R . .
C12 C -0.0922(13) 0.5894(8) 0.2050(6) 0.0263(15) Uani 1 1 d . . .
C13 C -0.2693(17) 0.5142(8) 0.1484(6) 0.040(2) Uani 1 1 d . . .
H13 H -0.3884 0.4344 0.2010 0.048 Uiso 1 1 calc R . .
C14 C -0.2851(15) 0.5486(9) 0.0170(6) 0.0352(17) Uani 1 1 d . . .
H14 H -0.4187 0.4995 -0.0186 0.042 Uiso 1 1 calc R . .
C15 C -0.0958(17) 0.6589(9) -0.0620(6) 0.039(2) Uani 1 1 d . . .
C16 C 0.0927(15) 0.7311(8) -0.0078(6) 0.0345(18) Uani 1 1 d . . .
H16 H 0.2207 0.8038 -0.0611 0.041 Uiso 1 1 calc R . .
C17 C 0.0973(15) 0.6993(8) 0.1216(6) 0.0341(17) Uani 1 1 d . . .
H17 H 0.2285 0.7507 0.1573 0.041 Uiso 1 1 calc R . .
C18 C 0.5758(13) -0.0859(8) 0.5213(6) 0.0284(14) Uani 1 1 d . . .
H18A H 0.7484 -0.0324 0.5017 0.043 Uiso 1 1 calc R . .
H18B H 0.5822 -0.1966 0.4910 0.043 Uiso 1 1 calc R . .
H18C H 0.5224 -0.1032 0.6143 0.043 Uiso 1 1 calc R . .

loop_
_atom_site_aniso_label
_atom_site_aniso_U_11
_atom_site_aniso_U_22
_atom_site_aniso_U_33
_atom_site_aniso_U_23
_atom_site_aniso_U_13
_atom_site_aniso_U_12
O1 0.016(3) 0.051(3) 0.031(2) -0.010(2) 0.0024(18) -0.007(2)
O2 0.047(3) 0.028(3) 0.031(2) -0.009(2) 0.002(2) -0.003(2)
O3 0.071(4) 0.045(3) 0.029(3) -0.012(2) -0.004(3) 0.010(3)
O4 0.073(4) 0.066(4) 0.028(2) 0.012(3) 0.010(3) 0.011(3)
N1 0.028(3) 0.019(3) 0.023(2) -0.005(2) 0.008(2) 0.000(2)
N2 0.024(3) 0.024(3) 0.037(3) -0.010(2) 0.004(2) -0.006(2)
N3 0.060(4) 0.023(3) 0.026(3) -0.006(2) 0.009(3) -0.007(3)
N4 0.060(5) 0.036(4) 0.026(3) -0.007(3) -0.006(3) 0.022(3)
C1 0.037(4) 0.015(3) 0.031(3) -0.006(3) -0.001(3) -0.005(3)
C2 0.009(3) 0.037(4) 0.030(3) -0.004(3) -0.006(3) -0.001(3)
C3 0.049(5) 0.035(4) 0.027(3) -0.004(3) -0.015(3) 0.005(3)
C4 0.024(4) 0.042(4) 0.021(3) 0.000(3) 0.002(2) -0.007(3)
C5 0.038(4) 0.031(4) 0.031(3) -0.015(3) -0.002(3) 0.007(3)
C6 0.016(3) 0.028(4) 0.029(3) -0.005(3) -0.006(2) -0.005(3)
C7 0.009(3) 0.022(3) 0.022(3) -0.005(2) -0.006(2) 0.000(2)
C8 0.024(3) 0.022(3) 0.017(3) -0.002(2) 0.002(2) 0.000(3)
C9 0.043(4) 0.022(3) 0.008(2) 0.000(2) -0.003(2) -0.006(3)
C10 0.033(4) 0.027(4) 0.032(3) -0.009(3) 0.008(3) -0.002(3)
C11 0.032(4) 0.035(4) 0.027(3) -0.013(3) -0.004(3) -0.002(3)
C12 0.034(4) 0.021(3) 0.026(3) -0.008(3) -0.007(3) 0.012(3)
C13 0.078(6) 0.013(3) 0.023(3) -0.001(3) 0.014(3) 0.009(3)
C14 0.046(5) 0.033(4) 0.031(3) -0.013(3) -0.012(3) 0.020(3)
C15 0.074(6) 0.016(3) 0.021(3) 0.001(3) 0.011(4) 0.020(3)
C16 0.047(5) 0.025(4) 0.028(3) -0.002(3) 0.004(3) 0.015(3)
C17 0.051(5) 0.021(3) 0.028(3) -0.002(3) 0.002(3) -0.002(3)
C18 0.026(4) 0.025(3) 0.033(3) 0.002(3) -0.009(3) 0.009(3)

loop_
_atom_type_symbol
_atom_type_description
_atom_type_scat_dispersion_real
_atom_type_scat_dispersion_imag
_atom_type_scat_source
C C 0.0033 0.0016 'International Tables Vol C Tables 4.2.6.8 and 6.1.1.4'
H H 0.0000 0.0000 'International Tables Vol C Tables 4.2.6.8 and 6.1.1.4'
N N 0.0061 0.0033 'International Tables Vol C Tables 4.2.6.8 and 6.1.1.4'
O O 0.0106 0.0060 'International Tables Vol C Tables 4.2.6.8 and 6.1.1.4'

loop_
_geom_angle_atom_site_label_1
_geom_angle_atom_site_label_2
_geom_angle_atom_site_label_3
_geom_angle
_geom_angle_site_symmetry_1
_geom_angle_site_symmetry_3
_geom_angle_publ_flag
C7 N1 C8 122.5(5) . . ?
C7 N1 H1 118.4 . . ?
C8 N1 H1 119.1 . . ?
C9 N2 C10 124.9(5) . . ?
C9 N2 H2A 117.8 . . ?
C10 N2 H2A 117.3 . . ?
C12 N3 C11 128.4(5) . . ?
C12 N3 H3A 115.8 . . ?
C11 N3 H3A 115.7 . . ?
O4 N4 O3 120.5(6) . . ?
O4 N4 C15 120.0(7) . . ?
O3 N4 C15 119.5(7) . . ?
C2 C1 C6 118.5(5) . . ?
C2 C1 C7 118.8(5) . . ?
C6 C1 C7 122.7(6) . . ?
C3 C2 C1 121.2(6) . . ?
C3 C2 H2 119.4 . . ?
C1 C2 H2 119.4 . . ?
C4 C3 C2 121.4(7) . . ?
C4 C3 H3 119.3 . . ?
C2 C3 H3 119.3 . . ?
C3 C4 C5 118.1(6) . . ?
C3 C4 H4 121.0 . . ?
C5 C4 H4 121.0 . . ?
C6 C5 C4 120.8(6) . . ?
C6 C5 H5 119.6 . . ?
C4 C5 H5 119.6 . . ?
C1 C6 C5 120.1(6) . . ?
C1 C6 H6 119.9 . . ?
C5 C6 H6 119.9 . . ?
O1 C7 N1 120.4(5) . . ?
O1 C7 C1 121.1(5) . . ?
N1 C7 C1 118.5(5) . . ?
N1 C8 C18 110.8(5) . . ?
N1 C8 C9 105.6(4) . . ?
C18 C8 C9 111.0(5) . . ?
N1 C8 H8 109.8 . . ?
C18 C8 H8 109.8 . . ?
C9 C8 H8 109.8 . . ?
O2 C9 N2 120.9(6) . . ?
O2 C9 C8 122.4(6) . . ?
N2 C9 C8 116.7(6) . . ?
N2 C10 C11 112.7(5) . . ?
N2 C10 H10A 109.1 . . ?
C11 C10 H10A 109.1 . . ?
N2 C10 H10B 109.1 . . ?
C11 C10 H10B 109.1 . . ?
H10A C10 H10B 107.8 . . ?
N3 C11 C10 112.6(5) . . ?
N3 C11 H11A 109.1 . . ?
C10 C11 H11A 109.1 . . ?
N3 C11 H11B 109.1 . . ?
C10 C11 H11B 109.1 . . ?
H11A C11 H11B 107.8 . . ?
C13 C12 N3 121.4(6) . . ?
C13 C12 C17 116.9(6) . . ?
N3 C12 C17 121.4(7) . . ?
C12 C13 C14 123.2(7) . . ?
C12 C13 H13 118.4 . . ?
C14 C13 H13 118.4 . . ?
C13 C14 C15 118.1(7) . . ?
C13 C14 H14 121.0 . . ?
C15 C14 H14 121.0 . . ?
C16 C15 C14 119.9(6) . . ?
C16 C15 N4 121.6(7) . . ?
C14 C15 N4 118.5(7) . . ?
C17 C16 C15 120.6(7) . . ?
C17 C16 H16 119.7 . . ?
C15 C16 H16 119.7 . . ?
C16 C17 C12 121.3(7) . . ?
C16 C17 H17 119.4 . . ?
C12 C17 H17 119.4 . . ?
C8 C18 H18A 109.5 . . ?
C8 C18 H18B 109.5 . . ?
H18A C18 H18B 109.5 . . ?
C8 C18 H18C 109.5 . . ?
H18A C18 H18C 109.5 . . ?
H18B C18 H18C 109.5 . . ?

loop_
_geom_bond_atom_site_label_1
_geom_bond_atom_site_label_2
_geom_bond_distance
_geom_bond_site_symmetry_2
_geom_bond_publ_flag
O1 C7 1.239(7) . ?
O2 C9 1.240(8) . ?
O3 N4 1.226(8) . ?
O4 N4 1.226(9) . ?
N1 C7 1.349(7) . ?
N1 C8 1.481(7) . ?
N1 H1 0.8795 . ?
N2 C9 1.326(8) . ?
N2 C10 1.469(8) . ?
N2 H2A 0.8801 . ?
N3 C12 1.378(8) . ?
N3 C11 1.386(9) . ?
N3 H3A 0.8793 . ?
N4 C15 1.438(8) . ?
C1 C2 1.384(9) . ?
C1 C6 1.389(9) . ?
C1 C7 1.495(7) . ?
C2 C3 1.382(8) . ?
C2 H2 0.9500 . ?
C3 C4 1.366(10) . ?
C3 H3 0.9500 . ?
C4 C5 1.407(10) . ?
C4 H4 0.9500 . ?
C5 C6 1.393(8) . ?
C5 H5 0.9500 . ?
C6 H6 0.9500 . ?
C8 C18 1.523(9) . ?
C8 C9 1.540(8) . ?
C8 H8 1.0000 . ?
C10 C11 1.535(10) . ?
C10 H10A 0.9900 . ?
C10 H10B 0.9900 . ?
C11 H11A 0.9900 . ?
C11 H11B 0.9900 . ?
C12 C13 1.358(10) . ?
C12 C17 1.436(9) . ?
C13 C14 1.395(9) . ?
C13 H13 0.9500 . ?
C14 C15 1.417(10) . ?
C14 H14 0.9500 . ?
C15 C16 1.376(11) . ?
C16 C17 1.363(9) . ?
C16 H16 0.9500 . ?
C17 H17 0.9500 . ?
C18 H18A 0.9800 . ?
C18 H18B 0.9800 . ?
C18 H18C 0.9800 . ?

loop_
_geom_torsion_atom_site_label_1
_geom_torsion_atom_site_label_2
_geom_torsion_atom_site_label_3
_geom_torsion_atom_site_label_4
_geom_torsion
_geom_torsion_site_symmetry_1
_geom_torsion_site_symmetry_2
_geom_torsion_site_symmetry_3
_geom_torsion_site_symmetry_4
_geom_torsion_publ_flag
C6 C1 C2 C3 -0.5(9) . . . . ?
C7 C1 C2 C3 -180.0(6) . . . . ?
C1 C2 C3 C4 -0.7(9) . . . . ?
C2 C3 C4 C5 1.0(10) . . . . ?
C3 C4 C5 C6 -0.2(10) . . . . ?
C2 C1 C6 C5 1.4(9) . . . . ?
C7 C1 C6 C5 -179.2(6) . . . . ?
C4 C5 C6 C1 -1.0(10) . . . . ?
C8 N1 C7 O1 -4.6(8) . . . . ?
C8 N1 C7 C1 175.7(5) . . . . ?
C2 C1 C7 O1 26.6(8) . . . . ?
C6 C1 C7 O1 -152.8(6) . . . . ?
C2 C1 C7 N1 -153.7(5) . . . . ?
C6 C1 C7 N1 26.9(8) . . . . ?
C7 N1 C8 C18 153.8(5) . . . . ?
C7 N1 C8 C9 -85.9(6) . . . . ?
C10 N2 C9 O2 4.9(8) . . . . ?
C10 N2 C9 C8 -173.2(5) . . . . ?
N1 C8 C9 O2 -78.4(6) . . . . ?
C18 C8 C9 O2 41.7(7) . . . . ?
N1 C8 C9 N2 99.7(6) . . . . ?
C18 C8 C9 N2 -140.2(5) . . . . ?
C9 N2 C10 C11 91.1(7) . . . . ?
C12 N3 C11 C10 -156.1(6) . . . . ?
N2 C10 C11 N3 55.6(8) . . . . ?
C11 N3 C12 C13 168.8(6) . . . . ?
C11 N3 C12 C17 -4.5(10) . . . . ?
N3 C12 C13 C14 -178.2(6) . . . . ?
C17 C12 C13 C14 -4.7(10) . . . . ?
C12 C13 C14 C15 4.2(10) . . . . ?
C13 C14 C15 C16 -1.3(9) . . . . ?
C13 C14 C15 N4 179.0(6) . . . . ?
O4 N4 C15 C16 -0.7(9) . . . . ?
O3 N4 C15 C16 177.8(6) . . . . ?
O4 N4 C15 C14 179.0(6) . . . . ?
O3 N4 C15 C14 -2.5(9) . . . . ?
C14 C15 C16 C17 -0.8(10) . . . . ?
N4 C15 C16 C17 178.9(6) . . . . ?
C15 C16 C17 C12 0.3(10) . . . . ?
C13 C12 C17 C16 2.4(9) . . . . ?
N3 C12 C17 C16 175.9(6) . . . . ?
